data_8100860
loop_
_publ_author_name
'Toury,  Berangere'
'Miele,  Philippe'
'Cornu,  David'
'Lecocq, Sylvain'
'Bonnetot, Bernard'

_publ_section_title
;
Crystal structure of 2,4,6-tri(diisopropylamino)borazine, C~18~H~45~B~3~N~6~
;
_journal_issue 1
_journal_name_full 'Zeitschrift f\"ur Kristallographie - New Crystal Structures'
_journal_page_first 115
_journal_page_last 116
_journal_volume 216
_journal_year 2001
_chemical_formula_moiety 'C18 H45 B3 N6 '
_chemical_formula_sum 'C18 H45 B3 N6'
_chemical_formula_weight 378.033
_space_group_IT_number 9
_symmetry_cell_setting monoclinic
_symmetry_space_group_name_Hall 'C -2yc'
_symmetry_space_group_name_H-M 'C 1 c 1'
_cell_angle_alpha 90.00
_cell_angle_beta 113.952(3)
_cell_angle_gamma 90.00
_cell_formula_units_Z 4
_cell_length_a 19.5200(10)
_cell_length_b 11.3663(6)
_cell_length_c 12.1710(4)
_cell_measurement_temperature 123
_cell_volume 2467.8(2)
_exptl_crystal_density_diffrn 1.018
_cod_original_sg_symbol_H-M 'C c'
_cod_original_formula_sum 'C18 H45 B3 N6 '
_cod_database_code 8100860

loop_
_symmetry_equiv_pos_as_xyz
+X,+Y,+Z
'+X+ 1/2,+Y+ 1/2,+Z'
'+X,-Y,+Z+ 1/2'
'+X+ 1/2,-Y+ 1/2,+Z+ 1/2'

loop_
_atom_site_label
_atom_site_type_symbol
_atom_site_fract_x
_atom_site_fract_y
_atom_site_fract_z
_atom_site_U_iso_or_equiv
_atom_site_adp_type
_atom_site_occupancy
_atom_site_calc_flag
_atom_site_refinement_flags
_atom_site_disorder_assembly
_atom_site_disorder_group
N1 N 0.1281 0.35743(16) 0.3742 0.0239(4) Uani 1 d . . .
H1 H 0.0904 0.3144 0.3731 0.029 Uiso 1 calc R . .
N2 N 0.18334(15) 0.54520(17) 0.3791(3) 0.0251(4) Uani 1 d . . .
H2 H 0.1821 0.6222 0.3852 0.030 Uiso 1 calc R . .
N3 N 0.24585(14) 0.37186(16) 0.3610(2) 0.0225(4) Uani 1 d . . .
H3 H 0.2850 0.3377 0.3560 0.027 Uiso 1 calc R . .
C10 C 0.2999(2) 0.6907(2) 0.3546(3) 0.0388(6) Uani 1 d . . .
H10 H 0.3460 0.7160 0.3442 0.047 Uiso 1 calc R . .
C11 C 0.36112(19) 0.5051(3) 0.3322(3) 0.0391(7) Uani 1 d . . .
H11 H 0.3534 0.4183 0.3339 0.047 Uiso 1 calc R . .
N10 N 0.29944(16) 0.5617(2) 0.3522(3) 0.0350(5) Uani 1 d . . .
N20 N 0.19117(16) 0.1790(2) 0.3594(3) 0.0336(5) Uani 1 d . . .
N30 N 0.06523(16) 0.5334(2) 0.3991(3) 0.0350(5) Uani 1 d . . .
B2 B 0.1889(2) 0.3032(3) 0.3655(3) 0.0305(6) Uani 1 d . . .
B3 B 0.1254(2) 0.4782(3) 0.3846(3) 0.0317(6) Uani 1 d . . .
B1 B 0.2429(2) 0.4929(3) 0.3642(4) 0.0312(6) Uani 1 d . . .
C21 C 0.25606(18) 0.1149(3) 0.3555(3) 0.0382(6) Uani 1 d . . .
H21 H 0.2435 0.0293 0.3505 0.046 Uiso 1 calc R . .
C30 C 0.0642(2) 0.6623(3) 0.4125(4) 0.0432(7) Uani 1 d . . .
H30 H 0.1106 0.6933 0.4068 0.052 Uiso 1 calc R . .
C301 C -0.0023(2) 0.7195(3) 0.3110(4) 0.0613(10) Uani 1 d . . .
H30A H -0.0032 0.6946 0.2333 0.092 Uiso 1 calc R . .
H30B H 0.0026 0.8053 0.3179 0.092 Uiso 1 calc R . .
H30C H -0.0490 0.6954 0.3165 0.092 Uiso 1 calc R . .
C100 C 0.3061(2) 0.7414(3) 0.4734(4) 0.0507(8) Uani 1 d . . .
H10A H 0.3495 0.7069 0.5391 0.076 Uiso 1 calc R . .
H10B H 0.2604 0.7233 0.4851 0.076 Uiso 1 calc R . .
H10C H 0.3124 0.8270 0.4730 0.076 Uiso 1 calc R . .
C101 C 0.2332(2) 0.7433(3) 0.2493(4) 0.0571(9) Uani 1 d . . .
H10D H 0.2307 0.7095 0.1737 0.086 Uiso 1 calc R . .
H10E H 0.2394 0.8288 0.2479 0.086 Uiso 1 calc R . .
H10F H 0.1868 0.7255 0.2587 0.086 Uiso 1 calc R . .
C20 C 0.1303(2) 0.1069(2) 0.3642(3) 0.0353(6) Uani 1 d . . .
H20 H 0.0918 0.1623 0.3692 0.042 Uiso 1 calc R . .
C300 C 0.0679(3) 0.6980(4) 0.5336(4) 0.0708(11) Uani 1 d . . .
H30D H 0.1112 0.6603 0.5966 0.106 Uiso 1 calc R . .
H30E H 0.0219 0.6734 0.5411 0.106 Uiso 1 calc R . .
H30F H 0.0731 0.7837 0.5420 0.106 Uiso 1 calc R . .
C201 C 0.0917(2) 0.0337(3) 0.2513(4) 0.0538(9) Uani 1 d . . .
H20A H 0.0754 0.0851 0.1806 0.081 Uiso 1 calc R . .
H20B H 0.0480 -0.0059 0.2548 0.081 Uiso 1 calc R . .
H20C H 0.1268 -0.0252 0.2458 0.081 Uiso 1 calc R . .
C200 C 0.1555(2) 0.0291(3) 0.4755(4) 0.0506(8) Uani 1 d . . .
H20D H 0.1795 0.0777 0.5475 0.076 Uiso 1 calc R . .
H20E H 0.1913 -0.0295 0.4718 0.076 Uiso 1 calc R . .
H20F H 0.1119 -0.0110 0.4787 0.076 Uiso 1 calc R . .
C31 C 0.00133(18) 0.4691(3) 0.4029(4) 0.0380(6) Uani 1 d . . .
H31 H -0.0331 0.5292 0.4130 0.046 Uiso 1 calc R . .
C210 C 0.3264(2) 0.1324(4) 0.4710(4) 0.0534(9) Uani 1 d . . .
H21A H 0.3154 0.1122 0.5405 0.080 Uiso 1 calc R . .
H21B H 0.3424 0.2148 0.4771 0.080 Uiso 1 calc R . .
H21C H 0.3665 0.0814 0.4696 0.080 Uiso 1 calc R . .
C310 C -0.0432(2) 0.4049(3) 0.2856(4) 0.0542(9) Uani 1 d . . .
H31A H -0.0573 0.4605 0.2184 0.081 Uiso 1 calc R . .
H31B H -0.0885 0.3709 0.2886 0.081 Uiso 1 calc R . .
H31C H -0.0123 0.3420 0.2742 0.081 Uiso 1 calc R . .
C311 C 0.0240(3) 0.3867(4) 0.5109(4) 0.0597(9) Uani 1 d . . .
H31D H 0.0517 0.4311 0.5848 0.090 Uiso 1 calc R . .
H31E H 0.0558 0.3238 0.5026 0.090 Uiso 1 calc R . .
H31F H -0.0211 0.3524 0.5148 0.090 Uiso 1 calc R . .
C211 C 0.2707(2) 0.1441(3) 0.2461(4) 0.0476(8) Uani 1 d . . .
H21D H 0.2247 0.1321 0.1735 0.071 Uiso 1 calc R . .
H21E H 0.3103 0.0927 0.2433 0.071 Uiso 1 calc R . .
H21F H 0.2865 0.2264 0.2502 0.071 Uiso 1 calc R . .
C110 C 0.3600(3) 0.5333(4) 0.2101(4) 0.0662(10) Uani 1 d . . .
H11A H 0.3108 0.5133 0.1475 0.099 Uiso 1 calc R . .
H11B H 0.3988 0.4875 0.1978 0.099 Uiso 1 calc R . .
H11C H 0.3696 0.6174 0.2058 0.099 Uiso 1 calc R . .
C111 C 0.4372(2) 0.5321(4) 0.4331(4) 0.0608(10) Uani 1 d . . .
H11D H 0.4361 0.5123 0.5107 0.091 Uiso 1 calc R . .
H11E H 0.4485 0.6159 0.4316 0.091 Uiso 1 calc R . .
H11F H 0.4760 0.4853 0.4217 0.091 Uiso 1 calc R . .

loop_
_atom_site_aniso_label
_atom_site_aniso_U_11
_atom_site_aniso_U_22
_atom_site_aniso_U_33
_atom_site_aniso_U_23
_atom_site_aniso_U_13
_atom_site_aniso_U_12
N1 0.0205(8) 0.0144(8) 0.0424(11) -0.0016(8) 0.0185(8) -0.0030(7)
N2 0.0230(8) 0.0138(8) 0.0446(12) -0.0025(8) 0.0198(8) -0.0020(8)
N3 0.0203(8) 0.0167(9) 0.0366(11) -0.0026(8) 0.0178(8) -0.0007(7)
C10 0.0405(14) 0.0276(13) 0.0530(16) 0.0013(13) 0.0238(13) -0.0015(12)
C11 0.0380(14) 0.0321(14) 0.0574(18) -0.0068(12) 0.0301(14) -0.0039(11)
N10 0.0339(11) 0.0266(11) 0.0472(13) -0.0017(10) 0.0192(10) -0.0026(10)
N20 0.0316(10) 0.0290(12) 0.0415(13) 0.0008(10) 0.0161(9) 0.0024(10)
N30 0.0289(10) 0.0304(12) 0.0485(14) -0.0015(10) 0.0187(10) -0.0022(10)
B2 0.0299(12) 0.0265(13) 0.0375(15) 0.0004(12) 0.0162(11) -0.0004(12)
B3 0.0292(12) 0.0270(14) 0.0398(16) -0.0023(13) 0.0149(12) -0.0021(12)
B1 0.0293(13) 0.0263(13) 0.0394(16) -0.0048(12) 0.0151(12) 0.0007(12)
C21 0.0363(14) 0.0284(13) 0.0511(17) -0.0005(12) 0.0190(13) 0.0035(11)
C30 0.0453(15) 0.0247(14) 0.068(2) -0.0082(13) 0.0311(15) -0.0039(12)
C301 0.060(2) 0.0426(19) 0.085(3) 0.0047(18) 0.034(2) 0.0111(16)
C100 0.0540(18) 0.0373(17) 0.061(2) -0.0137(14) 0.0240(17) -0.0073(14)
C101 0.065(2) 0.0387(18) 0.065(2) 0.0144(15) 0.0239(18) 0.0076(16)
C20 0.0319(12) 0.0270(13) 0.0512(17) 0.0033(12) 0.0211(12) -0.0026(11)
C300 0.086(3) 0.056(2) 0.073(3) -0.0305(19) 0.034(2) -0.013(2)
C201 0.0551(18) 0.052(2) 0.0488(19) 0.0039(14) 0.0154(15) -0.0201(16)
C200 0.0566(18) 0.0482(19) 0.0496(18) 0.0063(14) 0.0242(15) -0.0092(16)
C31 0.0321(13) 0.0323(15) 0.0566(17) -0.0028(12) 0.0251(13) -0.0012(11)
C210 0.0375(15) 0.066(2) 0.052(2) 0.0056(16) 0.0133(14) 0.0148(15)
C310 0.0390(15) 0.050(2) 0.068(2) -0.0083(16) 0.0157(15) -0.0121(15)
C311 0.062(2) 0.066(2) 0.063(2) 0.0087(17) 0.0371(18) -0.0026(18)
C211 0.0503(17) 0.0470(18) 0.0524(19) -0.0129(14) 0.0279(15) -0.0058(14)
C110 0.076(2) 0.072(3) 0.067(2) -0.0089(19) 0.046(2) 0.003(2)
C111 0.0356(15) 0.064(2) 0.081(3) -0.0068(19) 0.0220(17) 0.0072(15)

loop_
_geom_bond_atom_site_label_1
_geom_bond_atom_site_label_2
_geom_bond_distance
_geom_bond_site_symmetry_2
_geom_bond_publ_flag
N1 B2 1.379(4) . ?
N1 B3 1.381(3) . ?
N1 H1 0.8800 . ?
N2 B1 1.382(4) . ?
N2 B3 1.387(4) . ?
N2 H2 0.8800 . ?
N3 B1 1.378(3) . ?
N3 B2 1.377(4) . ?
N3 H3 0.8800 . ?
C10 N10 1.467(4) . ?
C10 C100 1.516(5) . ?
C10 C101 1.530(5) . ?
C10 H10 1.0000 . ?
C11 N10 1.469(3) . ?
C11 C110 1.512(5) . ?
C11 C111 1.525(4) . ?
C11 H11 1.0000 . ?
N10 B1 1.407(4) . ?
N20 B2 1.416(4) . ?
N20 C20 1.465(3) . ?
N20 C21 1.478(4) . ?
N30 B3 1.406(4) . ?
N30 C31 1.463(3) . ?
N30 C30 1.474(4) . ?
C21 C211 1.508(4) . ?
C21 C210 1.528(4) . ?
C21 H21 1.0000 . ?
C30 C300 1.501(5) . ?
C30 C301 1.528(5) . ?
C30 H30 1.0000 . ?
C301 H30A 0.9800 . ?
C301 H30B 0.9800 . ?
C301 H30C 0.9800 . ?
C100 H10A 0.9800 . ?
C100 H10B 0.9800 . ?
C100 H10C 0.9800 . ?
C101 H10D 0.9800 . ?
C101 H10E 0.9800 . ?
C101 H10F 0.9800 . ?
C20 C201 1.518(4) . ?
C20 C200 1.522(4) . ?
C20 H20 1.0000 . ?
C300 H30D 0.9800 . ?
C300 H30E 0.9800 . ?
C300 H30F 0.9800 . ?
C201 H20A 0.9800 . ?
C201 H20B 0.9800 . ?
C201 H20C 0.9800 . ?
C200 H20D 0.9800 . ?
C200 H20E 0.9800 . ?
C200 H20F 0.9800 . ?
C31 C310 1.523(5) . ?
C31 C311 1.526(5) . ?
C31 H31 1.0000 . ?
C210 H21A 0.9800 . ?
C210 H21B 0.9800 . ?
C210 H21C 0.9800 . ?
C310 H31A 0.9800 . ?
C310 H31B 0.9800 . ?
C310 H31C 0.9800 . ?
C311 H31D 0.9800 . ?
C311 H31E 0.9800 . ?
C311 H31F 0.9800 . ?
C211 H21D 0.9800 . ?
C211 H21E 0.9800 . ?
C211 H21F 0.9800 . ?
C110 H11A 0.9800 . ?
C110 H11B 0.9800 . ?
C110 H11C 0.9800 . ?
C111 H11D 0.9800 . ?
C111 H11E 0.9800 . ?
C111 H11F 0.9800 . ?

loop_
_cod_related_entry_id
_cod_related_entry_database
_cod_related_entry_code
1 ChemSpider 21122323
